data_4317269
loop_
_publ_author_name
'Yinfeng Han'
'Xiaoyan Li'
'Liqing Li'
'Chunlin Ma'
'Zhen Shen'
'You Song'
'Xiaozeng You'

_publ_contact_author_email hanyfeng@yahoo.cn
_publ_contact_author_name 'Yinfeng Han'
_publ_section_title
;
 Structures and Properties of Porous Coordination Polymers Based on
 Lanthanide Carboxylate Building Units
;
_journal_name_full 'Inorganic Chemistry'
_journal_page_first 10781
_journal_page_last 10787
_journal_paper_doi 10.1021/ic902194g
_journal_volume 49
_journal_year 2010
_chemical_formula_sum 'C31 H50 N3 O15 S5 Sm'
_chemical_formula_weight 1015.39
_chemical_name_systematic
;
?
;
_space_group_IT_number 15
_symmetry_cell_setting monoclinic
_symmetry_space_group_name_Hall '-C 2yc'
_symmetry_space_group_name_H-M 'C 1 2/c 1'
_atom_sites_solution_hydrogens geom
_atom_sites_solution_primary direct
_atom_sites_solution_secondary difmap
_audit_creation_method SHELXL-2000
_cell_angle_alpha 90.00
_cell_angle_beta 101.776(3)
_cell_angle_gamma 90.00
_cell_formula_units_Z 8
_cell_length_a 27.4670(13)
_cell_length_b 16.838(2)
_cell_length_c 27.9632(11)
_cell_measurement_reflns_used 3102
_cell_measurement_temperature 291(2)
_cell_measurement_theta_max 27.41
_cell_measurement_theta_min 2.15
_cell_volume 12660.5(17)
_computing_cell_refinement SMART
_computing_data_collection 'SMART (Bruker, 2000)'
_computing_data_reduction 'SAINT (Bruker, 2000)'
_computing_molecular_graphics SHELXTL
_computing_publication_material SHELXTL
_computing_structure_refinement SHELXTL
_computing_structure_solution 'SHELXTL (Bruker, 2000)'
_diffrn_ambient_temperature 291(2)
_diffrn_measured_fraction_theta_full 0.999
_diffrn_measured_fraction_theta_max 0.999
_diffrn_measurement_device_type 'Bruker Smart Apex CCD'
_diffrn_measurement_method 'phi and omega scans'
_diffrn_radiation_monochromator graphite
_diffrn_radiation_source 'sealed tube'
_diffrn_radiation_type MoK\a
_diffrn_radiation_wavelength 0.71073
_diffrn_reflns_av_R_equivalents 0.0630
_diffrn_reflns_av_sigmaI/netI 0.0966
_diffrn_reflns_limit_h_max 34
_diffrn_reflns_limit_h_min -35
_diffrn_reflns_limit_k_max 21
_diffrn_reflns_limit_k_min -18
_diffrn_reflns_limit_l_max 34
_diffrn_reflns_limit_l_min -31
_diffrn_reflns_number 40677
_diffrn_reflns_theta_full 27.00
_diffrn_reflns_theta_max 27.00
_diffrn_reflns_theta_min 1.43
_exptl_absorpt_coefficient_mu 1.137
_exptl_absorpt_correction_T_max 0.7880
_exptl_absorpt_correction_T_min 0.7266
_exptl_absorpt_correction_type multi-scan
_exptl_absorpt_process_details 'SADABS; Bruker, 2000'
_exptl_crystal_colour red
_exptl_crystal_density_diffrn 1.065
_exptl_crystal_density_method 'not measured'
_exptl_crystal_description block
_exptl_crystal_F_000 4152
_exptl_crystal_size_max 0.30
_exptl_crystal_size_mid 0.24
_exptl_crystal_size_min 0.22
_refine_diff_density_max 1.345
_refine_diff_density_min -1.155
_refine_diff_density_rms 0.091
_refine_ls_extinction_method none
_refine_ls_goodness_of_fit_ref 1.058
_refine_ls_hydrogen_treatment constr
_refine_ls_matrix_type full
_refine_ls_number_parameters 569
_refine_ls_number_reflns 13810
_refine_ls_number_restraints 0
_refine_ls_restrained_S_all 1.058
_refine_ls_R_factor_all 0.0804
_refine_ls_R_factor_gt 0.0546
_refine_ls_shift/su_max 0.000
_refine_ls_shift/su_mean 0.000
_refine_ls_structure_factor_coef Fsqd
_refine_ls_weighting_details 'calc w=1/[\s^2^(Fo^2^)+(0.05P)^2^+1.22P] where P=(Fo^2^+2Fc^2^)/3'
_refine_ls_weighting_scheme calc
_refine_ls_wR_factor_gt 0.1071
_refine_ls_wR_factor_ref 0.1113
_reflns_number_gt 9594
_reflns_number_total 13810
_reflns_threshold_expression >2sigma(I)
_cod_data_source_file ic902194g_si_002_07.cif
_cod_data_source_block 8Sm
_cod_depositor_comments
;
The following automatic conversions were performed:

'_symmetry_cell_setting' value 'Monoclinic' changed to 'monoclinic'
according to the built-in table from CIF Core dictionary named
'cif_core.dic' version 2.4.1 from 2010-06-29.

Automatic conversion script
Id: cif_fix_values 1646 2011-03-28 12:23:43Z adriana 
;
_cod_original_cell_volume 12660.4(18)
_cod_original_sg_symbol_H-M 'C 1 2/c 1 '
_cod_database_code 4317269

loop_
_symmetry_equiv_pos_as_xyz
'x, y, z'
'-x, y, -z+1/2'
'x+1/2, y+1/2, z'
'-x+1/2, y+1/2, -z+1/2'
'-x, -y, -z'
'x, -y, z-1/2'
'-x+1/2, -y+1/2, -z'
'x+1/2, -y+1/2, z-1/2'

loop_
_atom_site_label
_atom_site_type_symbol
_atom_site_fract_x
_atom_site_fract_y
_atom_site_fract_z
_atom_site_U_iso_or_equiv
_atom_site_adp_type
_atom_site_occupancy
_atom_site_symmetry_multiplicity
_atom_site_calc_flag
_atom_site_refinement_flags
_atom_site_disorder_assembly
_atom_site_disorder_group
C1 C 0.13881(17) 0.7841(3) 0.10971(15) 0.0399(10) Uani 1 1 d . . .
C2 C 0.10120(17) 0.8066(2) 0.13885(15) 0.0380(10) Uani 1 1 d . . .
C3 C 0.11777(17) 0.7957(2) 0.18965(15) 0.0385(9) Uani 1 1 d . . .
H3 H 0.1509 0.7841 0.2028 0.046 Uiso 1 1 calc R . .
C4 C 0.08277(16) 0.8027(2) 0.21991(15) 0.0374(9) Uani 1 1 d . . .
H4 H 0.0931 0.8007 0.2537 0.045 Uiso 1 1 calc R . .
C5 C 0.03310(18) 0.8127(3) 0.19912(17) 0.0462(11) Uani 1 1 d . . .
C6 C 0.01572(18) 0.8153(3) 0.14747(16) 0.0430(10) Uani 1 1 d . . .
H6 H -0.0178 0.8228 0.1337 0.052 Uiso 1 1 calc R . .
C7 C 0.05059(16) 0.8064(2) 0.11908(16) 0.0392(9) Uani 1 1 d . . .
H7 H 0.0400 0.7999 0.0855 0.047 Uiso 1 1 calc R . .
C8 C 0.17253(16) 0.7514(2) -0.07698(14) 0.0309(8) Uani 1 1 d . . .
C9 C 0.13427(16) 0.7528(2) -0.12269(16) 0.0372(9) Uani 1 1 d . . .
C10 C 0.08488(18) 0.7519(2) -0.12057(15) 0.0383(10) Uani 1 1 d . . .
H10 H 0.0764 0.7507 -0.0900 0.046 Uiso 1 1 calc R . .
C11 C 0.04751(19) 0.7527(2) -0.16113(17) 0.0438(11) Uani 1 1 d . . .
H11 H 0.0144 0.7532 -0.1583 0.053 Uiso 1 1 calc R . .
C12 C 0.05967(19) 0.7526(2) -0.20493(16) 0.0429(10) Uani 1 1 d . . .
C13 C 0.10909(18) 0.7507(2) -0.21140(15) 0.0394(10) Uani 1 1 d . . .
H13 H 0.1163 0.7487 -0.2424 0.047 Uiso 1 1 calc R . .
C14 C 0.14810(16) 0.7520(2) -0.16837(15) 0.0366(10) Uani 1 1 d . . .
H14 H 0.1814 0.7523 -0.1707 0.044 Uiso 1 1 calc R . .
C15 C 0.26777(17) 0.6024(3) -0.01899(15) 0.0395(10) Uani 1 1 d . . .
C16 C 0.25874(15) 0.5180(2) -0.01253(15) 0.0355(9) Uani 1 1 d . . .
C17 C 0.28537(16) 0.4647(3) -0.03603(14) 0.0376(9) Uani 1 1 d . . .
H17 H 0.3062 0.4829 -0.0561 0.045 Uiso 1 1 calc R . .
C18 C 0.2799(2) 0.3847(3) -0.02860(17) 0.0501(11) Uani 1 1 d . . .
H18 H 0.2981 0.3484 -0.0428 0.060 Uiso 1 1 calc R . .
C19 C 0.24585(16) 0.3563(2) 0.00140(14) 0.0357(9) Uani 1 1 d . . .
C20 C 0.21994(16) 0.4091(3) 0.02100(16) 0.0427(10) Uani 1 1 d . . .
H20 H 0.1972 0.3908 0.0389 0.051 Uiso 1 1 calc R . .
C21 C 0.22517(14) 0.4898(3) 0.01605(14) 0.0347(9) Uani 1 1 d . . .
H21 H 0.2071 0.5251 0.0311 0.042 Uiso 1 1 calc R . .
C22 C 0.20118(18) 0.4965(2) 0.13368(16) 0.0429(10) Uani 1 1 d . . .
H22B H 0.1737 0.4789 0.1090 0.052 Uiso 1 1 calc R . .
H22C H 0.2004 0.4698 0.1638 0.052 Uiso 1 1 calc R . .
H22A H 0.2318 0.4845 0.1237 0.052 Uiso 1 1 calc R . .
C23 C 0.23651(18) 0.6279(3) 0.19937(16) 0.0471(11) Uani 1 1 d . . .
H23A H 0.2549 0.5823 0.2138 0.071 Uiso 1 1 calc R . .
H23B H 0.2165 0.6478 0.2211 0.071 Uiso 1 1 calc R . .
H23C H 0.2593 0.6683 0.1937 0.071 Uiso 1 1 calc R . .
C24 C 0.05312(15) 0.5942(2) 0.04707(16) 0.0383(9) Uani 1 1 d . . .
H24A H 0.0479 0.5380 0.0431 0.058 Uiso 1 1 calc R . .
H24B H 0.0215 0.6207 0.0426 0.058 Uiso 1 1 calc R . .
H24C H 0.0719 0.6050 0.0793 0.058 Uiso 1 1 calc R . .
C25 C 0.08625(16) 0.5465(2) -0.04030(13) 0.0336(8) Uani 1 1 d . . .
H25A H 0.0899 0.5655 -0.0717 0.050 Uiso 1 1 calc R . .
H25B H 0.0551 0.5190 -0.0435 0.050 Uiso 1 1 calc R . .
H25C H 0.1130 0.5108 -0.0276 0.050 Uiso 1 1 calc R . .
C26 C 0.30790(19) 0.4106(3) 0.22457(18) 0.0536(12) Uani 1 1 d . . .
H26A H 0.3235 0.4546 0.2436 0.064 Uiso 1 1 calc R . .
H26C H 0.3052 0.4218 0.1905 0.064 Uiso 1 1 calc R . .
H26B H 0.3275 0.3636 0.2331 0.064 Uiso 1 1 calc R . .
C27 C 0.23251(19) 0.2958(3) 0.24782(17) 0.0499(12) Uani 1 1 d . . .
H27A H 0.2311 0.2681 0.2176 0.060 Uiso 1 1 calc R . .
H27C H 0.2027 0.2855 0.2597 0.060 Uiso 1 1 calc R . .
H27B H 0.2608 0.2778 0.2714 0.060 Uiso 1 1 calc R . .
C28 C 0.60938(19) 0.0896(3) 0.66910(17) 0.0512(12) Uani 1 1 d . . .
H28A H 0.6161 0.0438 0.6510 0.077 Uiso 1 1 calc R . .
H28B H 0.6402 0.1126 0.6857 0.077 Uiso 1 1 calc R . .
H28C H 0.5911 0.1279 0.6470 0.077 Uiso 1 1 calc R . .
C29 C 0.50055(18) 0.0657(3) 0.69069(19) 0.0564(13) Uani 1 1 d . . .
H29A H 0.4863 0.1032 0.7097 0.068 Uiso 1 1 calc R . .
H29C H 0.4858 0.0145 0.6927 0.068 Uiso 1 1 calc R . .
H29B H 0.4944 0.0828 0.6572 0.068 Uiso 1 1 calc R . .
C30 C 0.38576(18) 0.5868(3) 0.37540(17) 0.0514(13) Uani 1 1 d . . .
H30A H 0.3509 0.5744 0.3680 0.077 Uiso 1 1 calc R . .
H30B H 0.3902 0.6429 0.3719 0.077 Uiso 1 1 calc R . .
H30C H 0.3997 0.5711 0.4084 0.077 Uiso 1 1 calc R . .
C31 C 0.49321(18) 0.5600(3) 0.33637(18) 0.0574(14) Uani 1 1 d . . .
H31A H 0.5079 0.5220 0.3180 0.086 Uiso 1 1 calc R . .
H31B H 0.5104 0.5588 0.3699 0.086 Uiso 1 1 calc R . .
H31C H 0.4957 0.6122 0.3232 0.086 Uiso 1 1 calc R . .
Sm1 Sm 0.201089(8) 0.732341(12) 0.046101(7) 0.03072(7) Uani 1 1 d . . .
N1 N -0.00551(16) 0.8145(2) 0.22520(14) 0.0516(10) Uani 1 1 d . . .
N2 N 0.02515(15) 0.7492(2) -0.24909(15) 0.0467(9) Uani 1 1 d . . .
N3 N 0.23558(13) 0.27980(19) 0.00498(12) 0.0372(8) Uani 1 1 d . . .
O1 O 0.18370(11) 0.77417(16) 0.12601(10) 0.0358(6) Uani 1 1 d . . .
O2 O 0.11994(11) 0.77652(18) 0.06314(11) 0.0437(7) Uani 1 1 d . . .
O3 O 0.16155(10) 0.75341(15) -0.03498(10) 0.0334(6) Uani 1 1 d . . .
O4 O 0.21653(11) 0.74748(14) -0.08607(10) 0.0344(6) Uani 1 1 d . . .
O5 O 0.24651(11) 0.64952(16) 0.00286(10) 0.0378(7) Uani 1 1 d . . .
O6 O 0.29812(10) 0.62254(16) -0.04619(9) 0.0339(6) Uani 1 1 d . . .
O7 O 0.22320(10) 0.62710(15) 0.10256(9) 0.0333(6) Uani 1 1 d . . .
O8 O 0.14044(10) 0.62754(17) 0.02639(10) 0.0369(6) Uani 1 1 d . . .
O9 O 0.23351(12) 0.42939(19) 0.28809(11) 0.0526(9) Uani 1 1 d . . .
O10 O 0.57851(11) -0.02593(17) 0.72094(9) 0.0382(6) Uani 1 1 d . . .
O11 O 0.38590(12) 0.56425(19) 0.28525(11) 0.0476(7) Uani 1 1 d . . .
O12 O 0.3989(3) 0.1179(4) 0.1625(3) 0.048(2) Uani 0.40 1 d P . .
H12D H 0.3822 0.1609 0.1591 0.058 Uiso 0.40 1 d PR . .
H12A H 0.3941 0.0935 0.1878 0.058 Uiso 0.40 1 d PR . .
O13 O 0.4361(3) 0.1391(5) 0.1144(3) 0.055(2) Uani 0.40 1 d P . .
H13B H 0.4275 0.1599 0.0862 0.066 Uiso 0.40 1 d PR . .
H13C H 0.4490 0.1744 0.1349 0.066 Uiso 0.40 1 d PR . .
O14 O 0.1408(4) 0.7497(5) 0.4290(3) 0.065(3) Uani 0.40 1 d P . .
H14C H 0.1500 0.7888 0.4137 0.078 Uiso 0.40 1 d PR . .
H14D H 0.1103 0.7395 0.4173 0.078 Uiso 0.40 1 d PR . .
O15 O 0.1761(3) 0.5683(4) 0.8958(3) 0.055(2) Uani 0.40 1 d P . .
H15B H 0.1686 0.5500 0.9218 0.066 Uiso 0.40 1 d PR . .
H15C H 0.1503 0.5680 0.8728 0.066 Uiso 0.40 1 d PR . .
O16 O 0.4881(3) 0.3883(5) 0.4889(3) 0.050(2) Uani 0.40 1 d P . .
H16A H 0.5157 0.3688 0.4851 0.060 Uiso 0.40 1 d PR . .
H16B H 0.4921 0.4111 0.5166 0.060 Uiso 0.40 1 d PR . .
O17 O 0.6364(3) 0.5531(4) 0.8591(3) 0.053(2) Uani 0.40 1 d P . .
H17C H 0.6447 0.5115 0.8761 0.063 Uiso 0.40 1 d PR . .
H17E H 0.6143 0.5784 0.8704 0.063 Uiso 0.40 1 d PR . .
O18 O 0.2279(3) 0.3639(5) 0.8162(3) 0.052(2) Uani 0.40 1 d P . .
H18B H 0.2193 0.3675 0.8437 0.062 Uiso 0.40 1 d PR . .
H18C H 0.2094 0.3940 0.7956 0.062 Uiso 0.40 1 d PR . .
O19 O 0.2439(4) 0.2441(7) 0.8624(4) 0.054(3) Uani 0.30 1 d P . .
H19A H 0.2163 0.2212 0.8628 0.065 Uiso 0.30 1 d PR . .
H19C H 0.2593 0.2529 0.8916 0.065 Uiso 0.30 1 d PR . .
O20 O 0.0726(3) 0.0293(6) 0.4738(3) 0.040(2) Uani 0.30 1 d P . .
H20B H 0.0712 -0.0212 0.4734 0.048 Uiso 0.30 1 d PR . .
H20C H 0.0434 0.0483 0.4652 0.048 Uiso 0.30 1 d PR . .
O21 O 0.4085(3) 0.8199(6) 0.4488(4) 0.041(2) Uani 0.30 1 d P . .
H21D H 0.3871 0.8170 0.4220 0.049 Uiso 0.30 1 d PR . .
H21A H 0.3942 0.8351 0.4715 0.049 Uiso 0.30 1 d PR . .
O22 O 0.4530(4) 0.7198(7) 0.4500(4) 0.059(3) Uani 0.30 1 d P . .
H22D H 0.4751 0.7203 0.4764 0.070 Uiso 0.30 1 d PR . .
H22E H 0.4349 0.6787 0.4493 0.070 Uiso 0.30 1 d PR . .
S1 S 0.19677(4) 0.59972(6) 0.14193(4) 0.0355(2) Uani 1 1 d . . .
S2 S 0.08762(4) 0.63067(6) 0.00144(4) 0.0348(2) Uani 1 1 d . . .
S3 S 0.23756(5) 0.39315(7) 0.23874(4) 0.0480(3) Uani 1 1 d . . .
S4 S 0.57129(5) 0.05902(6) 0.71551(4) 0.0460(3) Uani 1 1 d . . .
S5 S 0.41818(4) 0.53162(6) 0.33198(4) 0.0370(2) Uani 1 1 d . . .

loop_
_atom_site_aniso_label
_atom_site_aniso_U_11
_atom_site_aniso_U_22
_atom_site_aniso_U_33
_atom_site_aniso_U_23
_atom_site_aniso_U_13
_atom_site_aniso_U_12
C1 0.043(2) 0.043(2) 0.035(2) -0.0046(17) 0.0097(19) -0.0011(19)
C2 0.051(3) 0.0215(18) 0.042(2) 0.0002(16) 0.0116(19) 0.0229(18)
C3 0.046(2) 0.033(2) 0.039(2) 0.0017(17) 0.0156(18) -0.0166(18)
C4 0.047(2) 0.035(2) 0.032(2) 0.0123(17) 0.0129(18) 0.0097(19)
C5 0.043(2) 0.050(3) 0.050(3) 0.000(2) 0.021(2) 0.001(2)
C6 0.042(2) 0.040(2) 0.049(2) 0.0120(19) 0.013(2) 0.0114(19)
C7 0.043(2) 0.036(2) 0.041(2) -0.0132(18) 0.0142(19) -0.0152(18)
C8 0.042(2) 0.0161(17) 0.035(2) -0.0064(14) 0.0098(17) -0.0023(15)
C9 0.036(2) 0.032(2) 0.043(2) -0.0025(17) 0.0060(18) -0.0022(17)
C10 0.052(3) 0.037(2) 0.028(2) 0.0093(16) 0.0139(19) 0.0026(19)
C11 0.047(3) 0.029(2) 0.049(3) 0.0138(17) -0.006(2) -0.0064(18)
C12 0.052(3) 0.033(2) 0.041(2) 0.0093(17) 0.002(2) -0.0009(19)
C13 0.051(3) 0.034(2) 0.029(2) 0.0053(15) -0.0017(18) -0.0085(18)
C14 0.037(2) 0.0280(19) 0.036(2) 0.0078(15) -0.0136(18) -0.0052(16)
C15 0.045(2) 0.039(2) 0.037(2) -0.0041(18) 0.0155(19) -0.0115(19)
C16 0.032(2) 0.039(2) 0.041(2) -0.0008(17) 0.0197(18) -0.0041(17)
C17 0.040(2) 0.045(2) 0.031(2) 0.0018(17) 0.0138(17) -0.0042(19)
C18 0.057(3) 0.046(3) 0.049(3) -0.001(2) 0.015(2) -0.004(2)
C19 0.039(2) 0.026(2) 0.041(2) -0.0024(16) 0.0058(18) -0.0001(16)
C20 0.041(2) 0.046(2) 0.049(2) -0.021(2) 0.030(2) -0.015(2)
C21 0.0229(18) 0.052(2) 0.0297(19) -0.0014(17) 0.0072(16) -0.0043(17)
C22 0.051(3) 0.027(2) 0.045(2) 0.0060(17) -0.004(2) -0.0074(18)
C23 0.052(3) 0.049(3) 0.043(2) -0.011(2) 0.016(2) -0.016(2)
C24 0.034(2) 0.0294(19) 0.050(2) 0.0173(18) 0.0063(19) -0.0032(17)
C25 0.046(2) 0.0271(19) 0.0288(19) 0.0005(15) 0.0106(17) 0.0003(17)
C26 0.058(3) 0.053(3) 0.053(3) 0.003(2) 0.018(2) 0.026(2)
C27 0.055(3) 0.058(3) 0.044(2) -0.023(2) 0.028(2) 0.013(2)
C28 0.056(3) 0.055(3) 0.045(3) 0.012(2) 0.017(2) -0.008(2)
C29 0.043(3) 0.064(3) 0.054(3) -0.017(2) -0.010(2) 0.008(2)
C30 0.052(3) 0.056(3) 0.052(3) -0.006(2) 0.023(2) 0.039(2)
C31 0.042(3) 0.073(3) 0.054(3) -0.022(2) 0.000(2) 0.028(2)
Sm1 0.03420(12) 0.03187(11) 0.02587(10) -0.00328(8) 0.00563(8) -0.01115(8)
N1 0.057(2) 0.051(2) 0.053(2) -0.0056(18) 0.027(2) -0.004(2)
N2 0.045(2) 0.050(2) 0.047(2) 0.0079(17) 0.0133(18) -0.0097(17)
N3 0.0335(18) 0.0324(17) 0.0396(18) -0.0148(15) -0.0070(15) 0.0054(14)
O1 0.0349(16) 0.0382(15) 0.0371(15) -0.0085(12) 0.0138(12) -0.0123(12)
O2 0.0359(16) 0.0519(18) 0.0441(17) 0.0090(14) 0.0100(13) -0.0059(14)
O3 0.0365(15) 0.0329(14) 0.0304(14) -0.0033(11) 0.0054(12) -0.0199(12)
O4 0.0379(16) 0.0194(13) 0.0433(16) -0.0086(11) 0.0021(13) -0.0063(10)
O5 0.0406(17) 0.0306(15) 0.0418(16) 0.0046(12) 0.0079(13) 0.0058(12)
O6 0.0389(16) 0.0329(14) 0.0296(13) -0.0018(11) 0.0060(12) -0.0130(12)
O7 0.0421(16) 0.0298(13) 0.0276(13) -0.0070(11) 0.0062(12) -0.0114(12)
O8 0.0262(14) 0.0440(16) 0.0428(15) 0.0017(13) 0.0124(12) -0.0119(12)
O9 0.0445(17) 0.0493(18) 0.0485(18) 0.0271(15) -0.0270(14) -0.0045(15)
O10 0.0378(15) 0.0459(17) 0.0280(14) 0.0047(12) 0.0002(12) 0.0072(13)
O11 0.0527(19) 0.0489(18) 0.0420(16) -0.0096(14) 0.0114(14) 0.0118(15)
O12 0.038(4) 0.034(4) 0.075(5) -0.002(4) 0.017(4) 0.029(3)
O13 0.067(6) 0.065(5) 0.033(4) 0.005(4) 0.009(4) -0.032(5)
O14 0.100(8) 0.057(5) 0.039(5) 0.025(4) 0.019(5) 0.008(5)
O15 0.042(4) 0.036(4) 0.085(6) -0.012(4) 0.009(4) 0.001(3)
O16 0.036(4) 0.051(5) 0.054(5) 0.001(4) -0.013(4) 0.013(4)
O17 0.065(5) 0.034(4) 0.054(5) 0.009(3) 0.002(4) 0.000(4)
O18 0.046(5) 0.070(5) 0.038(4) -0.010(4) 0.004(3) 0.024(4)
O19 0.024(5) 0.075(7) 0.050(6) -0.020(5) -0.023(5) 0.006(5)
O20 0.026(4) 0.048(5) 0.050(5) -0.034(5) 0.018(4) -0.001(4)
O21 0.017(4) 0.047(6) 0.055(6) -0.019(5) 0.000(4) -0.014(4)
O22 0.056(7) 0.069(7) 0.048(6) 0.040(6) 0.003(5) 0.002(6)
S1 0.0449(6) 0.0260(5) 0.0380(5) -0.0071(4) 0.0145(5) 0.0007(4)
S2 0.0282(5) 0.0344(5) 0.0462(5) -0.0113(4) 0.0178(4) -0.0091(4)
S3 0.0480(6) 0.0531(7) 0.0444(6) -0.0239(5) 0.0126(5) 0.0152(5)
S4 0.0529(7) 0.0361(6) 0.0416(6) 0.0133(5) -0.0078(5) 0.0004(5)
S5 0.0325(5) 0.0458(6) 0.0385(5) 0.0088(4) 0.0209(4) 0.0148(4)

loop_
_atom_type_symbol
_atom_type_description
_atom_type_scat_dispersion_real
_atom_type_scat_dispersion_imag
_atom_type_scat_source
C C 0.0033 0.0016 'International Tables Vol C Tables 4.2.6.8 and 6.1.1.4'
H H 0.0000 0.0000 'International Tables Vol C Tables 4.2.6.8 and 6.1.1.4'
N N 0.0061 0.0033 'International Tables Vol C Tables 4.2.6.8 and 6.1.1.4'
O O 0.0106 0.0060 'International Tables Vol C Tables 4.2.6.8 and 6.1.1.4'
S S 0.1246 0.1234 'International Tables Vol C Tables 4.2.6.8 and 6.1.1.4'
Sm Sm -0.1638 3.4418 'International Tables Vol C Tables 4.2.6.8 and 6.1.1.4'

loop_
_geom_angle_atom_site_label_1
_geom_angle_atom_site_label_2
_geom_angle_atom_site_label_3
_geom_angle
_geom_angle_site_symmetry_1
_geom_angle_site_symmetry_3
_geom_angle_publ_flag
O1 C1 O2 121.2(4) . . ?
O1 C1 C2 125.7(4) . . ?
O2 C1 C2 113.1(4) . . ?
O1 C1 Sm1 60.5(2) . . ?
O2 C1 Sm1 60.9(2) . . ?
C2 C1 Sm1 173.1(3) . . ?
C7 C2 C3 119.5(4) . . ?
C7 C2 C1 122.1(4) . . ?
C3 C2 C1 113.6(4) . . ?
C4 C3 C2 118.3(4) . . ?
C4 C3 H3 120.9 . . ?
C2 C3 H3 120.9 . . ?
C5 C4 C3 119.6(4) . . ?
C5 C4 H4 120.2 . . ?
C3 C4 H4 120.2 . . ?
C4 C5 N1 124.8(4) . . ?
C4 C5 C6 121.9(4) . . ?
N1 C5 C6 113.1(4) . . ?
C7 C6 C5 117.0(4) . . ?
C7 C6 H6 121.5 . . ?
C5 C6 H6 121.5 . . ?
C6 C7 C2 122.0(4) . . ?
C6 C7 H7 119.0 . . ?
C2 C7 H7 119.0 . . ?
O3 C8 O4 126.4(4) . . ?
O3 C8 C9 122.5(4) . . ?
O4 C8 C9 111.1(4) . . ?
C10 C9 C14 119.5(4) . . ?
C10 C9 C8 119.8(4) . . ?
C14 C9 C8 120.6(4) . . ?
C11 C10 C9 123.2(4) . . ?
C11 C10 H10 118.4 . . ?
C9 C10 H10 118.4 . . ?
C12 C11 C10 118.4(5) . . ?
C12 C11 H11 120.8 . . ?
C10 C11 H11 120.8 . . ?
C11 C12 N2 124.1(5) . . ?
C11 C12 C13 123.2(4) . . ?
N2 C12 C13 112.6(4) . . ?
C12 C13 C14 117.8(4) . . ?
C12 C13 H13 121.1 . . ?
C14 C13 H13 121.1 . . ?
C9 C14 C13 117.8(4) . . ?
C9 C14 H14 121.1 . . ?
C13 C14 H14 121.1 . . ?
O5 C15 O6 124.0(4) . . ?
O5 C15 C16 117.4(4) . . ?
O6 C15 C16 118.6(4) . . ?
O5 C15 Sm1 73.6(2) . 7_565 ?
O6 C15 Sm1 50.4(2) . 7_565 ?
C16 C15 Sm1 169.0(3) . 7_565 ?
C17 C16 C21 120.6(4) . . ?
C17 C16 C15 116.5(4) . . ?
C21 C16 C15 122.8(4) . . ?
C18 C17 C16 118.2(4) . . ?
C18 C17 H17 120.9 . . ?
C16 C17 H17 120.9 . . ?
C17 C18 C19 120.7(4) . . ?
C17 C18 H18 119.7 . . ?
C19 C18 H18 119.7 . . ?
C20 C19 N3 118.6(4) . . ?
C20 C19 C18 118.7(4) . . ?
N3 C19 C18 122.2(4) . . ?
C19 C20 C21 123.0(4) . . ?
C19 C20 H20 118.5 . . ?
C21 C20 H20 118.5 . . ?
C20 C21 C16 118.7(4) . . ?
C20 C21 H21 120.6 . . ?
C16 C21 H21 120.6 . . ?
S1 C22 H22B 109.5 . . ?
S1 C22 H22C 109.5 . . ?
H22B C22 H22C 109.5 . . ?
S1 C22 H22A 109.5 . . ?
H22B C22 H22A 109.5 . . ?
H22C C22 H22A 109.5 . . ?
S1 C23 H23A 109.5 . . ?
S1 C23 H23B 109.5 . . ?
H23A C23 H23B 109.5 . . ?
S1 C23 H23C 109.5 . . ?
H23A C23 H23C 109.5 . . ?
H23B C23 H23C 109.5 . . ?
S2 C24 H24A 109.5 . . ?
S2 C24 H24B 109.5 . . ?
H24A C24 H24B 109.5 . . ?
S2 C24 H24C 109.5 . . ?
H24A C24 H24C 109.5 . . ?
H24B C24 H24C 109.5 . . ?
S2 C25 H25A 109.5 . . ?
S2 C25 H25B 109.5 . . ?
H25A C25 H25B 109.5 . . ?
S2 C25 H25C 109.5 . . ?
H25A C25 H25C 109.5 . . ?
H25B C25 H25C 109.5 . . ?
S3 C26 H26A 109.5 . . ?
S3 C26 H26C 109.5 . . ?
H26A C26 H26C 109.5 . . ?
S3 C26 H26B 109.5 . . ?
H26A C26 H26B 109.5 . . ?
H26C C26 H26B 109.5 . . ?
S3 C27 H27A 109.5 . . ?
S3 C27 H27C 109.5 . . ?
H27A C27 H27C 109.5 . . ?
S3 C27 H27B 109.5 . . ?
H27A C27 H27B 109.5 . . ?
H27C C27 H27B 109.5 . . ?
S4 C28 H28A 109.5 . . ?
S4 C28 H28B 109.5 . . ?
H28A C28 H28B 109.5 . . ?
S4 C28 H28C 109.5 . . ?
H28A C28 H28C 109.5 . . ?
H28B C28 H28C 109.5 . . ?
S4 C29 H29A 109.5 . . ?
S4 C29 H29C 109.5 . . ?
H29A C29 H29C 109.5 . . ?
S4 C29 H29B 109.5 . . ?
H29A C29 H29B 109.5 . . ?
H29C C29 H29B 109.5 . . ?
S5 C30 H30A 109.5 . . ?
S5 C30 H30B 109.5 . . ?
H30A C30 H30B 109.5 . . ?
S5 C30 H30C 109.5 . . ?
H30A C30 H30C 109.5 . . ?
H30B C30 H30C 109.5 . . ?
S5 C31 H31A 109.5 . . ?
S5 C31 H31B 109.5 . . ?
H31A C31 H31B 109.5 . . ?
S5 C31 H31C 109.5 . . ?
H31A C31 H31C 109.5 . . ?
H31B C31 H31C 109.5 . . ?
O3 Sm1 O4 131.03(10) . 7_565 ?
O3 Sm1 O5 77.40(10) . . ?
O4 Sm1 O5 76.67(10) 7_565 . ?
O3 Sm1 O7 140.07(8) . . ?
O4 Sm1 O7 72.44(9) 7_565 . ?
O5 Sm1 O7 79.00(9) . . ?
O3 Sm1 O8 74.11(9) . . ?
O4 Sm1 O8 140.58(9) 7_565 . ?
O5 Sm1 O8 82.15(10) . . ?
O7 Sm1 O8 71.11(9) . . ?
O3 Sm1 O6 81.44(9) . 7_565 ?
O4 Sm1 O6 81.17(9) 7_565 7_565 ?
O5 Sm1 O6 125.83(9) . 7_565 ?
O7 Sm1 O6 138.28(8) . 7_565 ?
O8 Sm1 O6 137.50(9) . 7_565 ?
O3 Sm1 O1 134.06(10) . . ?
O4 Sm1 O1 82.73(10) 7_565 . ?
O5 Sm1 O1 147.97(10) . . ?
O7 Sm1 O1 71.47(9) . . ?
O8 Sm1 O1 99.36(9) . . ?
O6 Sm1 O1 73.65(9) 7_565 . ?
O3 Sm1 O2 83.28(10) . . ?
O4 Sm1 O2 133.14(10) 7_565 . ?
O5 Sm1 O2 149.60(10) . . ?
O7 Sm1 O2 102.36(10) . . ?
O8 Sm1 O2 70.02(10) . . ?
O6 Sm1 O2 73.06(10) 7_565 . ?
O1 Sm1 O2 52.95(10) . . ?
O3 Sm1 C1 109.95(12) . . ?
O4 Sm1 C1 107.69(11) 7_565 . ?
O5 Sm1 C1 161.58(11) . . ?
O7 Sm1 C1 85.26(11) . . ?
O8 Sm1 C1 83.77(11) . . ?
O6 Sm1 C1 72.51(11) 7_565 . ?
O1 Sm1 C1 25.68(11) . . ?
O2 Sm1 C1 27.31(11) . . ?
O3 Sm1 O5 67.72(8) . 7_565 ?
O4 Sm1 O5 66.87(9) 7_565 7_565 ?
O5 Sm1 O5 78.57(9) . 7_565 ?
O7 Sm1 O5 136.94(9) . 7_565 ?
O8 Sm1 O5 140.06(8) . 7_565 ?
O6 Sm1 O5 47.26(8) 7_565 7_565 ?
O1 Sm1 O5 115.36(8) . 7_565 ?
O2 Sm1 O5 115.37(9) . 7_565 ?
C1 Sm1 O5 119.76(10) . 7_565 ?
O3 Sm1 C15 73.65(10) . 7_565 ?
O4 Sm1 C15 72.11(11) 7_565 7_565 ?
O5 Sm1 C15 101.96(11) . 7_565 ?
O7 Sm1 C15 143.22(11) . 7_565 ?
O8 Sm1 C15 145.67(11) . 7_565 ?
O6 Sm1 C15 23.88(10) 7_565 7_565 ?
O1 Sm1 C15 94.59(10) . 7_565 ?
O2 Sm1 C15 94.73(11) . 7_565 ?
C1 Sm1 C15 96.37(12) . 7_565 ?
O5 Sm1 C15 23.39(9) 7_565 7_565 ?
N1 N1 C5 119.7(5) 2 . ?
N2 N2 C12 122.0(5) 2_554 . ?
C19 N3 N3 124.5(5) . 7 ?
C1 O1 Sm1 93.8(2) . . ?
C1 O2 Sm1 91.8(3) . . ?
C8 O3 Sm1 138.0(3) . . ?
C8 O4 Sm1 139.1(3) . 7_565 ?
C15 O5 Sm1 175.4(3) . . ?
C15 O5 Sm1 83.0(2) . 7_565 ?
Sm1 O5 Sm1 101.43(9) . 7_565 ?
C15 O6 Sm1 105.7(3) . 7_565 ?
S1 O7 Sm1 128.22(17) . . ?
S2 O8 Sm1 130.39(17) . . ?
H12D O12 H12A 109.4 . . ?
H13B O13 H13C 109.6 . . ?
H14C O14 H14D 109.4 . . ?
H15B O15 H15C 109.4 . . ?
H16A O16 H16B 109.3 . . ?
H17C O17 H17E 109.5 . . ?
H18B O18 H18C 109.4 . . ?
H19A O19 H19C 109.6 . . ?
H20B O20 H20C 109.4 . . ?
H21D O21 H21A 109.4 . . ?
H22D O22 H22E 109.6 . . ?
O7 S1 C22 98.61(19) . . ?
O7 S1 C23 105.93(19) . . ?
C22 S1 C23 109.2(2) . . ?
O8 S2 C25 99.43(18) . . ?
O8 S2 C24 104.80(18) . . ?
C25 S2 C24 103.71(19) . . ?
O9 S3 C27 103.32(19) . . ?
O9 S3 C26 111.0(2) . . ?
C27 S3 C26 106.2(2) . . ?
O10 S4 C28 104.9(2) . . ?
O10 S4 C29 101.6(2) . . ?
C28 S4 C29 113.2(2) . . ?
O11 S5 C30 96.06(18) . . ?
O11 S5 C31 111.2(2) . . ?
C30 S5 C31 115.9(2) . . ?

loop_
_geom_bond_atom_site_label_1
_geom_bond_atom_site_label_2
_geom_bond_distance
_geom_bond_site_symmetry_2
_geom_bond_publ_flag
C1 O1 1.236(5) . ?
C1 O2 1.306(5) . ?
C1 C2 1.489(6) . ?
C1 Sm1 2.845(4) . ?
C2 C7 1.387(6) . ?
C2 C3 1.412(6) . ?
C3 C4 1.409(6) . ?
C3 H3 0.9300 . ?
C4 C5 1.380(6) . ?
C4 H4 0.9300 . ?
C5 N1 1.405(6) . ?
C5 C6 1.426(6) . ?
C6 C7 1.372(6) . ?
C6 H6 0.9300 . ?
C7 H7 0.9300 . ?
C8 O3 1.271(5) . ?
C8 O4 1.286(5) . ?
C8 C9 1.480(6) . ?
C9 C10 1.370(6) . ?
C9 C14 1.405(6) . ?
C10 C11 1.366(6) . ?
C10 H10 0.9300 . ?
C11 C12 1.334(7) . ?
C11 H11 0.9300 . ?
C12 N2 1.396(6) . ?
C12 C13 1.406(7) . ?
C13 C14 1.439(5) . ?
C13 H13 0.9300 . ?
C14 H14 0.9300 . ?
C15 O5 1.221(5) . ?
C15 O6 1.284(5) . ?
C15 C16 1.459(6) . ?
C15 Sm1 3.053(4) 7_565 ?
C16 C17 1.403(6) . ?
C16 C21 1.420(5) . ?
C17 C18 1.375(6) . ?
C17 H17 0.9300 . ?
C18 C19 1.459(6) . ?
C18 H18 0.9300 . ?
C19 C20 1.325(6) . ?
C19 N3 1.327(5) . ?
C20 C21 1.376(6) . ?
C20 H20 0.9300 . ?
C21 H21 0.9300 . ?
C22 S1 1.761(4) . ?
C22 H22B 0.9600 . ?
C22 H22C 0.9600 . ?
C22 H22A 0.9600 . ?
C23 S1 1.811(4) . ?
C23 H23A 0.9600 . ?
C23 H23B 0.9600 . ?
C23 H23C 0.9600 . ?
C24 S2 1.843(4) . ?
C24 H24A 0.9600 . ?
C24 H24B 0.9600 . ?
C24 H24C 0.9600 . ?
C25 S2 1.832(4) . ?
C25 H25A 0.9600 . ?
C25 H25B 0.9600 . ?
C25 H25C 0.9600 . ?
C26 S3 2.071(5) . ?
C26 H26A 0.9600 . ?
C26 H26C 0.9600 . ?
C26 H26B 0.9600 . ?
C27 S3 1.669(5) . ?
C27 H27A 0.9600 . ?
C27 H27C 0.9600 . ?
C27 H27B 0.9600 . ?
C28 S4 1.897(5) . ?
C28 H28A 0.9600 . ?
C28 H28B 0.9600 . ?
C28 H28C 0.9600 . ?
C29 S4 1.929(5) . ?
C29 H29A 0.9600 . ?
C29 H29C 0.9600 . ?
C29 H29B 0.9600 . ?
C30 S5 1.890(4) . ?
C30 H30A 0.9600 . ?
C30 H30B 0.9600 . ?
C30 H30C 0.9600 . ?
C31 S5 2.095(5) . ?
C31 H31A 0.9600 . ?
C31 H31B 0.9600 . ?
C31 H31C 0.9600 . ?
Sm1 O3 2.332(3) . ?
Sm1 O4 2.335(3) 7_565 ?
Sm1 O5 2.362(3) . ?
Sm1 O7 2.368(3) . ?
Sm1 O8 2.412(3) . ?
Sm1 O6 2.444(3) 7_565 ?
Sm1 O1 2.481(3) . ?
Sm1 O2 2.486(3) . ?
Sm1 O5 2.951(3) 7_565 ?
Sm1 C15 3.053(4) 7_565 ?
N1 N1 1.358(8) 2 ?
N2 N2 1.372(8) 2_554 ?
N3 N3 1.343(6) 7 ?
O4 Sm1 2.335(3) 7_565 ?
O5 Sm1 2.951(3) 7_565 ?
O6 Sm1 2.444(3) 7_565 ?
O7 S1 1.509(3) . ?
O8 S2 1.477(3) . ?
O9 S3 1.534(4) . ?
O10 S4 1.448(3) . ?
O11 S5 1.524(3) . ?
O12 H12D 0.8513 . ?
O12 H12A 0.8512 . ?
O13 H13B 0.8519 . ?
O13 H13C 0.8516 . ?
O14 H14C 0.8509 . ?
O14 H14D 0.8535 . ?
O15 H15B 0.8512 . ?
O15 H15C 0.8534 . ?
O16 H16A 0.8525 . ?
O16 H16B 0.8511 . ?
O17 H17C 0.8510 . ?
O17 H17E 0.8518 . ?
O18 H18B 0.8515 . ?
O18 H18C 0.8522 . ?
O19 H19A 0.8524 . ?
O19 H19C 0.8525 . ?
O20 H20B 0.8506 . ?
O20 H20C 0.8530 . ?
O21 H21D 0.8531 . ?
O21 H21A 0.8514 . ?
O22 H22D 0.8531 . ?
O22 H22E 0.8515 . ?
